data_1505165
loop_
_publ_author_name
'Tarte, Naresh H.'
'Cho, Hyun Yong'
'Woo, Seong Ihl'

_publ_section_title
;
 Efficient Route for Cyclic Olefin Polymerization:&#x00A0; Nonchelated
 Monodentate Benzimidazole Nickel(II) Complex Catalysts for Vinyl
 Polymerization of Norbornene
;
_journal_issue 23
_journal_name_full Macromolecules
_journal_page_first 8162
_journal_paper_doi 10.1021/ma071696k
_journal_volume 40
_journal_year 2007
_chemical_formula_sum 'C30 H22 Br2 F4 N6 Ni'
_chemical_formula_weight 761.07
_chemical_melting_point Decompose_before_melting
_chemical_name_common Ni(II)_bis(difluorophenyl_benzimidazole)
_chemical_name_systematic Bis[2-(2,6-difluorophenyl)-1H-benzimidazole]nickel(II)Dibromide
_space_group_IT_number 14
_symmetry_cell_setting monoclinic
_symmetry_space_group_name_Hall '-P 2ybc'
_symmetry_space_group_name_H-M 'P 1 21/c 1'
_atom_sites_solution_hydrogens geom
_atom_sites_solution_primary direct
_atom_sites_solution_secondary difmap
_audit_creation_method SHELXL-97
_cell_angle_alpha 90.00
_cell_angle_beta 110.2910(10)
_cell_angle_gamma 90.00
_cell_formula_units_Z 4
_cell_length_a 10.0205(2)
_cell_length_b 24.0291(5)
_cell_length_c 13.9318(3)
_cell_measurement_reflns_used 5730
_cell_measurement_temperature 296(2)
_cell_measurement_theta_max 22.67
_cell_measurement_theta_min 2.30
_cell_volume 3146.38(12)
_computing_cell_refinement 'Bruker SMART'
_computing_data_collection 'Bruker SMART'
_computing_data_reduction 'Bruker SAINT'
_computing_molecular_graphics 'Bruker SHELXTL'
_computing_publication_material 'Bruker SHELXTL'
_computing_structure_refinement 'SHELXL-97 (Sheldrick, 1997)'
_computing_structure_solution 'SHELXS-97 (Sheldrick, 1990)'
_diffrn_ambient_temperature 296(2)
_diffrn_measured_fraction_theta_full 0.990
_diffrn_measured_fraction_theta_max 0.990
_diffrn_measurement_device_type 'CCD area detector'
_diffrn_measurement_method 'phi and omega scans'
_diffrn_radiation_monochromator graphite
_diffrn_radiation_source 'fine-focus sealed tube'
_diffrn_radiation_type MoK\a
_diffrn_radiation_wavelength 0.71073
_diffrn_reflns_av_R_equivalents 0.0593
_diffrn_reflns_av_sigmaI/netI 0.0633
_diffrn_reflns_limit_h_max 12
_diffrn_reflns_limit_h_min -13
_diffrn_reflns_limit_k_max 32
_diffrn_reflns_limit_k_min -32
_diffrn_reflns_limit_l_max 18
_diffrn_reflns_limit_l_min -18
_diffrn_reflns_number 32801
_diffrn_reflns_theta_full 28.39
_diffrn_reflns_theta_max 28.39
_diffrn_reflns_theta_min 1.69
_exptl_absorpt_coefficient_mu 3.210
_exptl_absorpt_correction_T_max 0.7833
_exptl_absorpt_correction_T_min 0.3995
_exptl_absorpt_correction_type multi-scan
_exptl_absorpt_process_details 'Bruker SADABS'
_exptl_crystal_colour blue
_exptl_crystal_density_diffrn 1.607
_exptl_crystal_density_meas ?
_exptl_crystal_density_method 'not measured'
_exptl_crystal_description block
_exptl_crystal_F_000 1512
_exptl_crystal_size_max 0.35
_exptl_crystal_size_mid 0.24
_exptl_crystal_size_min 0.08
_refine_diff_density_max 1.309
_refine_diff_density_min -0.881
_refine_diff_density_rms 0.094
_refine_ls_extinction_method none
_refine_ls_goodness_of_fit_ref 1.024
_refine_ls_hydrogen_treatment refxyz
_refine_ls_matrix_type full
_refine_ls_number_parameters 258
_refine_ls_number_reflns 7830
_refine_ls_number_restraints 0
_refine_ls_restrained_S_all 1.024
_refine_ls_R_factor_all 0.1171
_refine_ls_R_factor_gt 0.0612
_refine_ls_shift/su_max 0.003
_refine_ls_shift/su_mean 0.000
_refine_ls_structure_factor_coef Fsqd
_refine_ls_weighting_details 'calc w=1/[\s^2^(Fo^2^)+(0.0680P)^2^+5.2825P] where P=(Fo^2^+2Fc^2^)/3'
_refine_ls_weighting_scheme calc
_refine_ls_wR_factor_gt 0.1438
_refine_ls_wR_factor_ref 0.1710
_reflns_number_gt 4476
_reflns_number_total 7830
_reflns_threshold_expression >2sigma(I)
_cod_data_source_file ma071696k-file002.cif
_cod_data_source_block added_by_encifer
_cod_depositor_comments
;
The following automatic conversions were performed:

'_symmetry_cell_setting' value 'Monoclinic' changed to 'monoclinic'
according to /home/saulius/struct/CIF-dictionaries/cif_core.dic
dictionary named 'cif_core.dic' version 2.4.1 from 2010-06-29.

Automatic conversion script
Id: cif_fix_values 1715 2011-07-08 13:25:40Z adriana 

The following automatic conversions were performed:

'_exptl_crystal_density_meas' value 'none' was changed to '?' - the
value is perceived as not measured.

Automatic conversion script
Id: cif_fix_values 3008 2015-01-20 13:52:24Z robertas 
;
_cod_original_cell_volume 3146.38(11)
_cod_original_sg_symbol_H-M P2(1)/c
_cod_database_code 1505165

loop_
_symmetry_equiv_pos_as_xyz
'x, y, z'
'-x, y+1/2, -z+1/2'
'-x, -y, -z'
'x, -y-1/2, z-1/2'

loop_
_atom_site_label
_atom_site_type_symbol
_atom_site_fract_x
_atom_site_fract_y
_atom_site_fract_z
_atom_site_U_iso_or_equiv
_atom_site_adp_type
_atom_site_occupancy
_atom_site_symmetry_multiplicity
_atom_site_calc_flag
_atom_site_refinement_flags
Ni Ni 0.81470(7) 0.83359(2) 0.30135(5) 0.04523(18) Uani 1 1 d .
Br1 Br 0.61212(6) 0.79406(2) 0.32550(4) 0.05623(18) Uani 1 1 d .
Br2 Br 1.04300(6) 0.81116(3) 0.42069(5) 0.0692(2) Uani 1 1 d .
N1 N 0.7951(4) 0.91504(16) 0.3202(3) 0.0467(10) Uani 1 1 d .
C2 C 0.8177(6) 0.9376(2) 0.4177(4) 0.0544(5) Uani 1 1 d .
C3 C 0.8479(5) 0.9115(2) 0.5131(4) 0.0544(5) Uani 1 1 d .
H3A H 0.8561 0.8731 0.5201 0.065 Uiso 1 1 calc R
C4 C 0.8648(5) 0.9454(2) 0.5954(4) 0.0544(5) Uani 1 1 d .
H4A H 0.8827 0.9296 0.6596 0.065 Uiso 1 1 calc R
C5 C 0.8560(5) 1.0028(2) 0.5855(4) 0.0544(5) Uani 1 1 d .
H5A H 0.8688 1.0242 0.6437 0.065 Uiso 1 1 calc R
C6 C 0.8297(5) 1.0291(2) 0.4953(4) 0.0544(5) Uani 1 1 d .
H6A H 0.8260 1.0677 0.4902 0.065 Uiso 1 1 calc R
C7 C 0.8082(6) 0.9953(2) 0.4097(4) 0.0544(5) Uani 1 1 d .
N8 N 0.7793(4) 1.00670(17) 0.3081(4) 0.0532(11) Uani 1 1 d .
H8A H 0.7692 1.0393 0.2812 0.064 Uiso 1 1 calc R
C9 C 0.7695(5) 0.9580(2) 0.2571(4) 0.0486(12) Uani 1 1 d .
C10 C 0.7311(9) 0.9555(3) 0.1464(5) 0.0877(9) Uani 1 1 d .
C11 C 0.8123(10) 0.9804(3) 0.0949(6) 0.0877(9) Uani 1 1 d .
C12 C 0.7762(9) 0.9773(3) -0.0085(5) 0.0877(9) Uani 1 1 d .
H12A H 0.8340 0.9931 -0.0408 0.105 Uiso 1 1 calc R
C13 C 0.6544(9) 0.9506(3) -0.0634(6) 0.0877(9) Uani 1 1 d .
H13A H 0.6286 0.9493 -0.1343 0.105 Uiso 1 1 calc R
C14 C 0.5670(9) 0.9251(3) -0.0184(5) 0.0877(9) Uani 1 1 d .
H14A H 0.4839 0.9067 -0.0570 0.105 Uiso 1 1 calc R
C15 C 0.6097(9) 0.9283(3) 0.0858(6) 0.0877(9) Uani 1 1 d .
F16 F 0.9312(5) 1.00754(19) 0.1518(3) 0.1068(14) Uani 1 1 d .
F17 F 0.5279(4) 0.9045(2) 0.1325(3) 0.1030(14) Uani 1 1 d .
N21 N 0.8457(4) 0.82028(16) 0.1699(3) 0.0458(10) Uani 1 1 d .
C22 C 0.9490(7) 0.8444(3) 0.1362(5) 0.0722(7) Uani 1 1 d .
C23 C 1.0607(7) 0.8801(3) 0.1855(5) 0.0722(7) Uani 1 1 d .
H23A H 1.0748 0.8934 0.2510 0.087 Uiso 1 1 calc R
C24 C 1.1497(7) 0.8950(3) 0.1336(5) 0.0722(7) Uani 1 1 d .
H24A H 1.2258 0.9186 0.1653 0.087 Uiso 1 1 calc R
C25 C 1.1295(7) 0.8761(3) 0.0364(5) 0.0722(7) Uani 1 1 d .
H25A H 1.1918 0.8874 0.0039 0.087 Uiso 1 1 calc R
C26 C 1.0179(7) 0.8405(2) -0.0143(5) 0.0722(7) Uani 1 1 d .
H26A H 1.0035 0.8277 -0.0802 0.087 Uiso 1 1 calc R
C27 C 0.9307(7) 0.8252(3) 0.0379(5) 0.0722(7) Uani 1 1 d .
N28 N 0.8166(5) 0.78928(19) 0.0148(4) 0.0600(12) Uani 1 1 d .
H28A H 0.7802 0.7713 -0.0417 0.072 Uiso 1 1 calc R
C29 C 0.7718(5) 0.7870(2) 0.0948(4) 0.0485(12) Uani 1 1 d .
C30 C 0.6634(8) 0.7474(3) 0.0991(6) 0.0836(9) Uani 1 1 d .
C31 C 0.7015(8) 0.6991(3) 0.1576(6) 0.0836(9) Uani 1 1 d .
C32 C 0.6042(8) 0.6598(3) 0.1640(6) 0.0836(9) Uani 1 1 d .
H32A H 0.6321 0.6279 0.2039 0.100 Uiso 1 1 calc R
C33 C 0.4641(8) 0.6704(3) 0.1081(6) 0.0836(9) Uani 1 1 d .
H33A H 0.3962 0.6445 0.1101 0.100 Uiso 1 1 calc R
C34 C 0.4207(8) 0.7158(3) 0.0512(6) 0.0836(9) Uani 1 1 d .
H34A H 0.3242 0.7216 0.0161 0.100 Uiso 1 1 calc R
C35 C 0.5188(8) 0.7539(3) 0.0448(6) 0.0836(9) Uani 1 1 d .
F36 F 0.8409(5) 0.69133(16) 0.2094(4) 0.1007(14) Uani 1 1 d .
F37 F 0.4803(4) 0.7996(2) -0.0125(4) 0.1169(16) Uani 1 1 d .
C41 C 0.2025(8) 0.7291(3) 0.2357(6) 0.0843(15) Uani 1 1 d .
H41A H 0.2934 0.7467 0.2502 0.126 Uiso 1 1 calc R
H41B H 0.1568 0.7438 0.2805 0.126 Uiso 1 1 calc R
H41C H 0.1443 0.7363 0.1659 0.126 Uiso 1 1 calc R
C42 C 0.2219(8) 0.6699(3) 0.2515(6) 0.0843(15) Uani 1 1 d .
N43 N 0.2385(7) 0.6240(3) 0.2623(5) 0.098(2) Uani 1 1 d .
C44 C 0.4571(8) 0.5779(3) -0.0920(6) 0.0893(16) Uani 1 1 d .
H44A H 0.3639 0.5936 -0.1073 0.134 Uiso 1 1 calc R
H44B H 0.5158 0.6034 -0.1126 0.134 Uiso 1 1 calc R
H44C H 0.4986 0.5712 -0.0197 0.134 Uiso 1 1 calc R
C45 C 0.4465(8) 0.5267(4) -0.1460(7) 0.0893(16) Uani 1 1 d .
N46 N 0.4398(8) 0.4858(3) -0.1849(6) 0.110(2) Uani 1 1 d .

loop_
_atom_site_aniso_label
_atom_site_aniso_U_11
_atom_site_aniso_U_22
_atom_site_aniso_U_33
_atom_site_aniso_U_23
_atom_site_aniso_U_13
_atom_site_aniso_U_12
Ni 0.0571(4) 0.0355(3) 0.0434(4) -0.0024(3) 0.0179(3) 0.0010(3)
Br1 0.0573(3) 0.0553(3) 0.0575(4) 0.0043(3) 0.0218(3) 0.0001(2)
Br2 0.0647(4) 0.0721(4) 0.0613(4) 0.0003(3) 0.0099(3) 0.0166(3)
N1 0.058(2) 0.036(2) 0.047(3) 0.0004(19) 0.020(2) 0.0014(18)
C2 0.0557(12) 0.0535(13) 0.0568(14) -0.0124(11) 0.0229(11) -0.0017(10)
C3 0.0557(12) 0.0535(13) 0.0568(14) -0.0124(11) 0.0229(11) -0.0017(10)
C4 0.0557(12) 0.0535(13) 0.0568(14) -0.0124(11) 0.0229(11) -0.0017(10)
C5 0.0557(12) 0.0535(13) 0.0568(14) -0.0124(11) 0.0229(11) -0.0017(10)
C6 0.0557(12) 0.0535(13) 0.0568(14) -0.0124(11) 0.0229(11) -0.0017(10)
C7 0.0557(12) 0.0535(13) 0.0568(14) -0.0124(11) 0.0229(11) -0.0017(10)
N8 0.060(3) 0.035(2) 0.064(3) -0.002(2) 0.021(2) 0.0028(18)
C9 0.055(3) 0.042(3) 0.050(3) -0.001(2) 0.020(3) 0.003(2)
C10 0.129(3) 0.0658(18) 0.0603(18) 0.0082(15) 0.0221(18) 0.0069(16)
C11 0.129(3) 0.0658(18) 0.0603(18) 0.0082(15) 0.0221(18) 0.0069(16)
C12 0.129(3) 0.0658(18) 0.0603(18) 0.0082(15) 0.0221(18) 0.0069(16)
C13 0.129(3) 0.0658(18) 0.0603(18) 0.0082(15) 0.0221(18) 0.0069(16)
C14 0.129(3) 0.0658(18) 0.0603(18) 0.0082(15) 0.0221(18) 0.0069(16)
C15 0.129(3) 0.0658(18) 0.0603(18) 0.0082(15) 0.0221(18) 0.0069(16)
F16 0.141(4) 0.099(3) 0.095(3) 0.003(3) 0.060(3) -0.037(3)
F17 0.085(3) 0.123(4) 0.080(3) -0.001(3) 0.002(2) -0.027(2)
N21 0.051(2) 0.039(2) 0.046(2) -0.0047(19) 0.016(2) -0.0018(17)
C22 0.0942(19) 0.0581(15) 0.0748(18) -0.0131(13) 0.0426(16) -0.0251(13)
C23 0.0942(19) 0.0581(15) 0.0748(18) -0.0131(13) 0.0426(16) -0.0251(13)
C24 0.0942(19) 0.0581(15) 0.0748(18) -0.0131(13) 0.0426(16) -0.0251(13)
C25 0.0942(19) 0.0581(15) 0.0748(18) -0.0131(13) 0.0426(16) -0.0251(13)
C26 0.0942(19) 0.0581(15) 0.0748(18) -0.0131(13) 0.0426(16) -0.0251(13)
C27 0.0942(19) 0.0581(15) 0.0748(18) -0.0131(13) 0.0426(16) -0.0251(13)
N28 0.080(3) 0.057(3) 0.048(3) -0.017(2) 0.030(3) -0.019(2)
C29 0.053(3) 0.045(3) 0.045(3) -0.006(2) 0.014(2) -0.005(2)
C30 0.0894(19) 0.0844(19) 0.090(2) -0.0329(17) 0.0468(19) -0.0327(17)
C31 0.0894(19) 0.0844(19) 0.090(2) -0.0329(17) 0.0468(19) -0.0327(17)
C32 0.0894(19) 0.0844(19) 0.090(2) -0.0329(17) 0.0468(19) -0.0327(17)
C33 0.0894(19) 0.0844(19) 0.090(2) -0.0329(17) 0.0468(19) -0.0327(17)
C34 0.0894(19) 0.0844(19) 0.090(2) -0.0329(17) 0.0468(19) -0.0327(17)
C35 0.0894(19) 0.0844(19) 0.090(2) -0.0329(17) 0.0468(19) -0.0327(17)
F36 0.101(3) 0.065(2) 0.120(4) 0.019(2) 0.019(3) -0.008(2)
F37 0.074(3) 0.136(4) 0.118(4) 0.001(3) 0.004(3) 0.010(3)
C41 0.098(4) 0.058(3) 0.103(4) -0.011(3) 0.042(3) 0.006(3)
C42 0.098(4) 0.058(3) 0.103(4) -0.011(3) 0.042(3) 0.006(3)
N43 0.118(5) 0.057(4) 0.112(5) -0.010(3) 0.030(4) -0.002(3)
C44 0.081(3) 0.090(4) 0.105(4) -0.012(3) 0.043(3) -0.025(3)
C45 0.081(3) 0.090(4) 0.105(4) -0.012(3) 0.043(3) -0.025(3)
N46 0.124(6) 0.115(6) 0.102(5) -0.024(5) 0.055(5) -0.023(5)

loop_
_atom_type_symbol
_atom_type_description
_atom_type_scat_dispersion_real
_atom_type_scat_dispersion_imag
_atom_type_scat_source
C C 0.0033 0.0016 'International Tables Vol C Tables 4.2.6.8 and 6.1.1.4'
H H 0.0000 0.0000 'International Tables Vol C Tables 4.2.6.8 and 6.1.1.4'
N N 0.0061 0.0033 'International Tables Vol C Tables 4.2.6.8 and 6.1.1.4'
F F 0.0171 0.0103 'International Tables Vol C Tables 4.2.6.8 and 6.1.1.4'
Ni Ni 0.3393 1.1124 'International Tables Vol C Tables 4.2.6.8 and 6.1.1.4'
Br Br -0.2901 2.4595 'International Tables Vol C Tables 4.2.6.8 and 6.1.1.4'

loop_
_geom_angle_atom_site_label_1
_geom_angle_atom_site_label_2
_geom_angle_atom_site_label_3
_geom_angle
N21 Ni N1 109.49(17)
N21 Ni Br1 118.82(12)
N1 Ni Br1 104.26(12)
N21 Ni Br2 100.84(12)
N1 Ni Br2 104.21(12)
Br1 Ni Br2 118.30(3)
C9 N1 C2 105.7(4)
C9 N1 Ni 133.2(4)
C2 N1 Ni 121.0(3)
C7 C2 C3 120.4(5)
C7 C2 N1 108.8(5)
C3 C2 N1 130.7(5)
C4 C3 C2 116.9(5)
C4 C3 H3A 121.6
C2 C3 H3A 121.6
C3 C4 C5 121.6(6)
C3 C4 H4A 119.2
C5 C4 H4A 119.2
C6 C5 C4 122.9(5)
C6 C5 H5A 118.5
C4 C5 H5A 118.5
C5 C6 C7 116.5(5)
C5 C6 H6A 121.7
C7 C6 H6A 121.7
N8 C7 C2 105.5(5)
N8 C7 C6 132.8(5)
C2 C7 C6 121.7(6)
C9 N8 C7 108.6(4)
C9 N8 H8A 125.7
C7 N8 H8A 125.7
N1 C9 N8 111.4(5)
N1 C9 C10 126.2(5)
N8 C9 C10 122.4(5)
C15 C10 C11 115.8(7)
C15 C10 C9 121.4(7)
C11 C10 C9 122.7(7)
F16 C11 C12 120.3(8)
F16 C11 C10 117.4(6)
C12 C11 C10 122.2(8)
C13 C12 C11 118.7(8)
C13 C12 H12A 120.6
C11 C12 H12A 120.6
C12 C13 C14 122.7(7)
C12 C13 H13A 118.6
C14 C13 H13A 118.6
C15 C14 C13 116.2(8)
C15 C14 H14A 121.9
C13 C14 H14A 121.9
F17 C15 C14 118.2(8)
F17 C15 C10 117.5(6)
C14 C15 C10 124.2(8)
C29 N21 C22 105.1(4)
C29 N21 Ni 127.1(4)
C22 N21 Ni 127.8(4)
C23 C22 C27 119.9(6)
C23 C22 N21 130.7(6)
C27 C22 N21 109.4(5)
C24 C23 C22 117.4(6)
C24 C23 H23A 121.3
C22 C23 H23A 121.3
C25 C24 C23 122.0(6)
C25 C24 H24A 119.0
C23 C24 H24A 119.0
C24 C25 C26 121.4(6)
C24 C25 H25A 119.3
C26 C25 H25A 119.3
C27 C26 C25 116.4(6)
C27 C26 H26A 121.8
C25 C26 H26A 121.8
C26 C27 N28 132.4(6)
C26 C27 C22 122.9(6)
N28 C27 C22 104.6(5)
C29 N28 C27 108.7(5)
C29 N28 H28A 125.6
C27 N28 H28A 125.6
N21 C29 N28 112.2(5)
N21 C29 C30 125.6(5)
N28 C29 C30 121.9(5)
C35 C30 C31 115.7(7)
C35 C30 C29 123.6(7)
C31 C30 C29 120.7(7)
F36 C31 C32 119.6(8)
F36 C31 C30 116.9(6)
C32 C31 C30 123.4(8)
C33 C32 C31 116.2(8)
C33 C32 H32A 121.9
C31 C32 H32A 121.9
C34 C33 C32 123.3(7)
C34 C33 H33A 118.3
C32 C33 H33A 118.3
C33 C34 C35 119.6(8)
C33 C34 H34A 120.2
C35 C34 H34A 120.2
F37 C35 C34 121.6(8)
F37 C35 C30 116.7(6)
C34 C35 C30 121.7(9)
C42 C41 H41A 109.5
C42 C41 H41B 109.5
H41A C41 H41B 109.5
C42 C41 H41C 109.5
H41A C41 H41C 109.5
H41B C41 H41C 109.5
N43 C42 C41 178.6(9)
C45 C44 H44A 109.5
C45 C44 H44B 109.5
H44A C44 H44B 109.5
C45 C44 H44C 109.5
H44A C44 H44C 109.5
H44B C44 H44C 109.5
N46 C45 C44 177.5(10)

loop_
_geom_bond_atom_site_label_1
_geom_bond_atom_site_label_2
_geom_bond_distance
Ni N21 1.986(4)
Ni N1 1.994(4)
Ni Br1 2.3685(8)
Ni Br2 2.3770(9)
N1 C9 1.322(6)
N1 C2 1.406(7)
C2 C7 1.391(8)
C2 C3 1.404(8)
C3 C4 1.368(7)
C3 H3A 0.9300
C4 C5 1.386(7)
C4 H4A 0.9300
C5 C6 1.349(8)
C5 H5A 0.9300
C6 C7 1.396(7)
C6 H6A 0.9300
C7 N8 1.371(7)
N8 C9 1.354(6)
N8 H8A 0.8600
C9 C10 1.456(9)
C10 C15 1.381(11)
C10 C11 1.393(11)
C11 F16 1.348(9)
C11 C12 1.360(9)
C12 C13 1.356(10)
C12 H12A 0.9300
C13 C14 1.385(10)
C13 H13A 0.9300
C14 C15 1.366(9)
C14 H14A 0.9300
C15 F17 1.338(9)
N21 C29 1.321(6)
N21 C22 1.401(7)
C22 C23 1.388(8)
C22 C27 1.395(9)
C23 C24 1.376(8)
C23 H23A 0.9300
C24 C25 1.375(8)
C24 H24A 0.9300
C25 C26 1.392(8)
C25 H25A 0.9300
C26 C27 1.367(8)
C26 H26A 0.9300
C27 N28 1.379(7)
N28 C29 1.339(7)
N28 H28A 0.8600
C29 C30 1.460(8)
C30 C35 1.391(10)
C30 C31 1.393(11)
C31 F36 1.345(9)
C31 C32 1.383(9)
C32 C33 1.372(10)
C32 H32A 0.9300
C33 C34 1.330(11)
C33 H33A 0.9300
C34 C35 1.370(9)
C34 H34A 0.9300
C35 F37 1.332(9)
C41 C42 1.442(10)
C41 H41A 0.9600
C41 H41B 0.9600
C41 H41C 0.9600
C42 N43 1.117(8)
C44 C45 1.428(11)
C44 H44A 0.9600
C44 H44B 0.9600
C44 H44C 0.9600
C45 N46 1.112(9)

loop_
_geom_hbond_atom_site_label_D
_geom_hbond_atom_site_label_H
_geom_hbond_atom_site_label_A
_geom_hbond_distance_DH
_geom_hbond_distance_HA
_geom_hbond_distance_DA
_geom_hbond_angle_DHA
_geom_hbond_site_symmetry_A
N8 H8A N43 0.86 2.12 2.969(7) 171.3 2_655
N28 H28A Br1 0.86 2.56 3.379(4) 158.8 4_575

loop_
_geom_torsion_atom_site_label_1
_geom_torsion_atom_site_label_2
_geom_torsion_atom_site_label_3
_geom_torsion_atom_site_label_4
_geom_torsion
N21 Ni N1 C9 16.5(5)
Br1 Ni N1 C9 -111.7(5)
Br2 Ni N1 C9 123.6(5)
N21 Ni N1 C2 -159.4(4)
Br1 Ni N1 C2 72.4(4)
Br2 Ni N1 C2 -52.2(4)
C9 N1 C2 C7 -1.6(6)
Ni N1 C2 C7 175.3(3)
C9 N1 C2 C3 179.5(6)
Ni N1 C2 C3 -3.7(8)
C7 C2 C3 C4 1.0(8)
N1 C2 C3 C4 179.9(5)
C2 C3 C4 C5 -1.5(8)
C3 C4 C5 C6 0.4(8)
C4 C5 C6 C7 1.3(8)
C3 C2 C7 N8 179.4(5)
N1 C2 C7 N8 0.3(6)
C3 C2 C7 C6 0.7(8)
N1 C2 C7 C6 -178.4(5)
C5 C6 C7 N8 179.8(6)
C5 C6 C7 C2 -1.9(8)
C2 C7 N8 C9 1.0(6)
C6 C7 N8 C9 179.5(6)
C2 N1 C9 N8 2.2(6)
Ni N1 C9 N8 -174.1(3)
C2 N1 C9 C10 -176.0(6)
Ni N1 C9 C10 7.7(9)
C7 N8 C9 N1 -2.1(6)
C7 N8 C9 C10 176.2(6)
N1 C9 C10 C15 60.0(10)
N8 C9 C10 C15 -118.0(7)
N1 C9 C10 C11 -120.6(7)
N8 C9 C10 C11 61.4(9)
C15 C10 C11 F16 179.7(7)
C9 C10 C11 F16 0.2(11)
C15 C10 C11 C12 -1.3(11)
C9 C10 C11 C12 179.2(6)
F16 C11 C12 C13 -178.7(7)
C10 C11 C12 C13 2.3(11)
C11 C12 C13 C14 -1.7(11)
C12 C13 C14 C15 0.3(11)
C13 C14 C15 F17 179.6(6)
C13 C14 C15 C10 0.8(11)
C11 C10 C15 F17 -179.1(6)
C9 C10 C15 F17 0.4(11)
C11 C10 C15 C14 -0.3(12)
C9 C10 C15 C14 179.2(7)
N1 Ni N21 C29 -126.1(4)
Br1 Ni N21 C29 -6.6(5)
Br2 Ni N21 C29 124.4(4)
N1 Ni N21 C22 53.1(5)
Br1 Ni N21 C22 172.7(4)
Br2 Ni N21 C22 -56.3(5)
C29 N21 C22 C23 -175.9(7)
Ni N21 C22 C23 4.7(10)
C29 N21 C22 C27 1.6(7)
Ni N21 C22 C27 -177.8(4)
C27 C22 C23 C24 -0.1(10)
N21 C22 C23 C24 177.1(6)
C22 C23 C24 C25 0.6(10)
C23 C24 C25 C26 -0.4(11)
C24 C25 C26 C27 -0.3(10)
C25 C26 C27 N28 -176.3(7)
C25 C26 C27 C22 0.8(11)
C23 C22 C27 C26 -0.6(11)
N21 C22 C27 C26 -178.4(6)
C23 C22 C27 N28 177.2(6)
N21 C22 C27 N28 -0.6(8)
C26 C27 N28 C29 176.9(7)
C22 C27 N28 C29 -0.6(7)
C22 N21 C29 N28 -2.0(6)
Ni N21 C29 N28 177.4(4)
C22 N21 C29 C30 171.9(6)
Ni N21 C29 C30 -8.7(8)
C27 N28 C29 N21 1.7(7)
C27 N28 C29 C30 -172.4(6)
N21 C29 C30 C35 110.1(8)
N28 C29 C30 C35 -76.6(9)
N21 C29 C30 C31 -71.6(9)
N28 C29 C30 C31 101.7(8)
C35 C30 C31 F36 178.8(6)
C29 C30 C31 F36 0.4(10)
C35 C30 C31 C32 -0.9(11)
C29 C30 C31 C32 -179.3(6)
F36 C31 C32 C33 -179.3(6)
C30 C31 C32 C33 0.4(10)
C31 C32 C33 C34 -0.8(11)
C32 C33 C34 C35 1.6(11)
C33 C34 C35 F37 178.9(7)
C33 C34 C35 C30 -2.2(11)
C31 C30 C35 F37 -179.3(6)
C29 C30 C35 F37 -0.9(10)
C31 C30 C35 C34 1.8(10)
C29 C30 C35 C34 -179.8(6)
